data_1540421
loop_
_publ_author_name
'Zhao, Na'
'Ai, Na'
'Cai, Mian'
'Wang, Xiao'
'Pei, Jian'
'Wan, Xiaobo'

_publ_section_title
;
 Thiophene-fused isoindigo based conjugated polymers for ambipolar organic
 field-effect transistors
;
_journal_issue 1
_journal_name_full 'Polym. Chem.'
_journal_page_first 235
_journal_paper_doi 10.1039/C5PY01488C
_journal_volume 7
_journal_year 2016
_chemical_formula_moiety 'C44 H56 Cl2 N2 O2 S2'
_chemical_formula_sum 'C44 H56 Cl2 N2 O2 S2'
_chemical_formula_weight 779.93
_chemical_name_common 'N-dodecyl thiophene fused isoindigo'
_chemical_name_systematic (E)-4,4'-dichloro-5,5'-didodecyl-[7,7'-bithieno[2,3-f]indolylidene]-6,6'(5H,5'H)-dione
_chemical_properties_physical Oxygen-sensitive
_space_group_IT_number 14
_symmetry_cell_setting monoclinic
_symmetry_space_group_name_Hall '-P 2yn'
_symmetry_space_group_name_H-M 'P 1 21/n 1'
_atom_sites_solution_hydrogens geom
_atom_sites_solution_primary direct
_atom_sites_solution_secondary difmap
_audit_creation_method SHELXL-97
_audit_update_record
;
2015-09-07 deposited with the CCDC.
2015-10-23 downloaded from the CCDC.
;
_cell_angle_alpha 90.00
_cell_angle_beta 95.129(3)
_cell_angle_gamma 90.00
_cell_formula_units_Z 2
_cell_length_a 9.6299(10)
_cell_length_b 4.8972(5)
_cell_length_c 42.482(5)
_cell_measurement_temperature 173(2)
_cell_volume 1995.4(4)
_computing_structure_refinement 'SHELXL-97 (Sheldrick, 1997)'
_computing_structure_solution 'SHELXS-97 (Sheldrick, 1990)'
_diffrn_ambient_temperature 173(2)
_diffrn_measured_fraction_theta_full 0.986
_diffrn_measured_fraction_theta_max 0.986
_diffrn_measurement_device_type 'Rigaku Saturn724 CCD'
_diffrn_radiation_monochromator graphite
_diffrn_radiation_source 'fine-focus sealed tube'
_diffrn_radiation_type MoK\a
_diffrn_radiation_wavelength 0.71073
_diffrn_reflns_av_R_equivalents 0.0472
_diffrn_reflns_av_sigmaI/netI 0.0709
_diffrn_reflns_limit_h_max 9
_diffrn_reflns_limit_h_min -11
_diffrn_reflns_limit_k_max 5
_diffrn_reflns_limit_k_min -5
_diffrn_reflns_limit_l_max 51
_diffrn_reflns_limit_l_min -44
_diffrn_reflns_number 10417
_diffrn_reflns_theta_full 25.38
_diffrn_reflns_theta_max 25.38
_diffrn_reflns_theta_min 0.96
_exptl_absorpt_coefficient_mu 0.307
_exptl_absorpt_correction_T_max 0.9670
_exptl_absorpt_correction_T_min 0.9108
_exptl_crystal_colour red
_exptl_crystal_density_diffrn 1.298
_exptl_crystal_density_method 'not measured'
_exptl_crystal_description block
_exptl_crystal_F_000 832
_exptl_crystal_recrystallization_method 'Re-crystallisation from solvent: chloroform/hexane'
_exptl_crystal_size_max 0.31
_exptl_crystal_size_mid 0.15
_exptl_crystal_size_min 0.11
_refine_diff_density_max 0.497
_refine_diff_density_min -0.802
_refine_diff_density_rms 0.265
_refine_ls_extinction_method none
_refine_ls_goodness_of_fit_ref 1.086
_refine_ls_hydrogen_treatment mixed
_refine_ls_matrix_type full
_refine_ls_number_parameters 236
_refine_ls_number_reflns 3601
_refine_ls_number_restraints 0
_refine_ls_restrained_S_all 1.086
_refine_ls_R_factor_all 0.1060
_refine_ls_R_factor_gt 0.0490
_refine_ls_shift/su_max 0.000
_refine_ls_shift/su_mean 0.000
_refine_ls_structure_factor_coef Fsqd
_refine_ls_weighting_details 'calc w=1/[\s^2^(Fo^2^)+(0.0992P)^2^+0.0000P] where P=(Fo^2^+2Fc^2^)/3'
_refine_ls_weighting_scheme calc
_refine_ls_wR_factor_gt 0.1255
_refine_ls_wR_factor_ref 0.1816
_reflns_number_gt 2303
_reflns_number_total 3601
_reflns_threshold_expression >2sigma(I)
_cod_data_source_file c5py01488c2.cif
_cod_data_source_block 1
_cod_depositor_comments
;
The following automatic conversions were performed:

'_symmetry_cell_setting' value 'Monoclinic' changed to 'monoclinic'
according to
/usr/data/users/saulius/crontab/automatic-downloads/rss-feeds/RSC/lib/dictionaries/cif_core.dic
dictionary named 'cif_core.dic' version 2.4.2 from 2011-04-26.

Automatic conversion script
Id: cif_fix_values 3271 2015-04-21 07:52:19Z andrius 

 Adding full bibliography for 1540421--1540422.cif.
;
_cod_original_sg_symbol_H-M 'P2(1)/n  '
_cod_database_code 1540421

loop_
_symmetry_equiv_pos_as_xyz
'x, y, z'
'-x+1/2, y+1/2, -z+1/2'
'-x, -y, -z'
'x-1/2, -y-1/2, z-1/2'

loop_
_atom_site_label
_atom_site_type_symbol
_atom_site_fract_x
_atom_site_fract_y
_atom_site_fract_z
_atom_site_U_iso_or_equiv
_atom_site_adp_type
_atom_site_occupancy
_atom_site_symmetry_multiplicity
_atom_site_calc_flag
_atom_site_refinement_flags
C1 C 0.2284(3) 1.0875(7) 0.03537(8) 0.0205(8) Uani 1 1 d .
C2 C 0.3001(3) 1.2018(7) 0.06198(8) 0.0204(8) Uani 1 1 d .
C3 C 0.4377(4) 1.1126(7) 0.07062(8) 0.0212(8) Uani 1 1 d .
C4 C 0.4969(3) 0.9235(7) 0.05191(8) 0.0188(8) Uani 1 1 d .
C5 C 0.4198(3) 0.7975(7) 0.02544(8) 0.0170(8) Uani 1 1 d .
C6 C 0.2845(3) 0.8846(7) 0.01719(8) 0.0196(8) Uani 1 1 d .
H6 H 0.2310 0.8078 -0.0005 0.024 Uiso 1 1 calc R
C7 C 0.0921(4) 1.4331(8) 0.06097(9) 0.0268(9) Uani 1 1 d .
H7 H 0.0247 1.5583 0.0674 0.032 Uiso 1 1 calc R
C8 C 0.2192(4) 1.4008(8) 0.07668(9) 0.0265(9) Uani 1 1 d .
H8 H 0.2509 1.4987 0.0953 0.032 Uiso 1 1 calc R
C9 C 0.6476(3) 0.6195(7) 0.03265(8) 0.0182(8) Uani 1 1 d .
C10 C 0.5112(3) 0.5921(7) 0.01234(8) 0.0157(8) Uani 1 1 d .
C11 C 0.7583(3) 0.9342(7) 0.07164(8) 0.0221(9) Uani 1 1 d .
H11A H 0.7399 1.1291 0.0759 0.026 Uiso 1 1 calc R
H11B H 0.8343 0.9267 0.0574 0.026 Uiso 1 1 calc R
C12 C 0.8084(3) 0.7976(7) 0.10257(8) 0.0223(9) Uani 1 1 d .
H12A H 0.8233 0.6004 0.0990 0.027 Uiso 1 1 calc R
H12B H 0.7366 0.8165 0.1177 0.027 Uiso 1 1 calc R
C13 C 0.9443(4) 0.9277(7) 0.11638(8) 0.0237(9) Uani 1 1 d .
H13A H 1.0119 0.9236 0.1002 0.028 Uiso 1 1 calc R
H13B H 0.9262 1.1215 0.1212 0.028 Uiso 1 1 calc R
C14 C 1.0096(4) 0.7916(8) 0.14596(9) 0.0285(9) Uani 1 1 d .
H14A H 1.0251 0.5963 0.1414 0.034 Uiso 1 1 calc R
H14B H 0.9435 0.8015 0.1625 0.034 Uiso 1 1 calc R
C15 C 1.1472(4) 0.9187(8) 0.15869(9) 0.0294(10) Uani 1 1 d .
H15A H 1.2148 0.9002 0.1426 0.035 Uiso 1 1 calc R
H15B H 1.1327 1.1161 0.1622 0.035 Uiso 1 1 calc R
C16 C 1.2090(4) 0.7910(8) 0.18930(9) 0.0334(10) Uani 1 1 d .
H16A H 1.1399 0.8044 0.2051 0.040 Uiso 1 1 calc R
H16B H 1.2257 0.5947 0.1855 0.040 Uiso 1 1 calc R
C17 C 1.3444(4) 0.9195(8) 0.20300(9) 0.0299(10) Uani 1 1 d .
H17A H 1.3288 1.1172 0.2060 0.036 Uiso 1 1 calc R
H17B H 1.4148 0.8998 0.1875 0.036 Uiso 1 1 calc R
C18 C 1.4026(4) 0.7970(8) 0.23428(9) 0.0302(10) Uani 1 1 d .
H18A H 1.3305 0.8080 0.2494 0.036 Uiso 1 1 calc R
H18B H 1.4231 0.6014 0.2310 0.036 Uiso 1 1 calc R
C19 C 1.5339(4) 0.9366(8) 0.24858(9) 0.0257(9) Uani 1 1 d .
H19A H 1.5125 1.1311 0.2522 0.031 Uiso 1 1 calc R
H19B H 1.6048 0.9299 0.2331 0.031 Uiso 1 1 calc R
C20 C 1.5960(4) 0.8126(8) 0.27951(9) 0.0265(9) Uani 1 1 d .
H20A H 1.5273 0.8270 0.2954 0.032 Uiso 1 1 calc R
H20B H 1.6144 0.6163 0.2762 0.032 Uiso 1 1 calc R
C21 C 1.7300(4) 0.9498(8) 0.29226(9) 0.0290(9) Uani 1 1 d .
H21A H 1.7111 1.1459 0.2956 0.035 Uiso 1 1 calc R
H21B H 1.7980 0.9369 0.2762 0.035 Uiso 1 1 calc R
C22 C 1.7954(4) 0.8294(9) 0.32303(10) 0.0392(11) Uani 1 1 d .
H22A H 1.7302 0.8463 0.3393 0.059 Uiso 1 1 calc R
H22B H 1.8816 0.9281 0.3297 0.059 Uiso 1 1 calc R
H22C H 1.8167 0.6362 0.3199 0.059 Uiso 1 1 calc R
Cl2 Cl 0.52166(10) 1.2424(2) 0.10527(2) 0.0389(3) Uani 1 1 d .
N1 N 0.6326(3) 0.8153(6) 0.05510(7) 0.0187(7) Uani 1 1 d .
O1 O 0.7586(2) 0.5021(5) 0.03075(6) 0.0251(6) Uani 1 1 d .
S1 S 0.06366(9) 1.2275(2) 0.02845(2) 0.0270(3) Uani 1 1 d .

loop_
_atom_site_aniso_label
_atom_site_aniso_U_11
_atom_site_aniso_U_22
_atom_site_aniso_U_33
_atom_site_aniso_U_23
_atom_site_aniso_U_13
_atom_site_aniso_U_12
C1 0.0164(18) 0.019(2) 0.026(2) -0.0003(17) 0.0026(16) 0.0043(16)
C2 0.0201(18) 0.019(2) 0.022(2) -0.0001(16) 0.0021(16) 0.0019(16)
C3 0.0227(19) 0.021(2) 0.019(2) -0.0047(17) -0.0020(15) 0.0027(16)
C4 0.0171(17) 0.0178(19) 0.021(2) 0.0004(16) -0.0017(15) 0.0024(15)
C5 0.0163(17) 0.019(2) 0.0153(19) 0.0010(15) 0.0007(14) 0.0014(15)
C6 0.0173(18) 0.025(2) 0.0168(19) -0.0034(17) 0.0001(15) 0.0008(16)
C7 0.0195(19) 0.028(2) 0.034(2) -0.0048(19) 0.0081(17) 0.0048(17)
C8 0.024(2) 0.028(2) 0.028(2) -0.0083(19) 0.0056(17) 0.0052(18)
C9 0.0192(19) 0.0187(19) 0.0160(19) 0.0035(16) -0.0013(15) 0.0030(16)
C10 0.0123(17) 0.019(2) 0.0157(19) 0.0018(15) -0.0006(15) 0.0016(15)
C11 0.0145(17) 0.022(2) 0.029(2) -0.0044(17) -0.0029(16) -0.0013(15)
C12 0.0171(18) 0.027(2) 0.022(2) -0.0008(17) -0.0038(15) 0.0020(16)
C13 0.0220(19) 0.023(2) 0.025(2) -0.0016(17) -0.0058(16) -0.0021(17)
C14 0.027(2) 0.027(2) 0.030(2) 0.0027(18) -0.0074(17) -0.0015(17)
C15 0.027(2) 0.031(2) 0.028(2) -0.0004(19) -0.0090(18) -0.0030(18)
C16 0.032(2) 0.031(2) 0.034(2) 0.001(2) -0.0112(19) -0.0043(19)
C17 0.029(2) 0.031(2) 0.028(2) -0.0007(19) -0.0101(18) -0.0010(18)
C18 0.026(2) 0.028(2) 0.034(2) 0.0033(19) -0.0110(18) -0.0021(18)
C19 0.025(2) 0.026(2) 0.025(2) -0.0006(18) -0.0065(17) 0.0017(17)
C20 0.025(2) 0.028(2) 0.025(2) 0.0013(17) -0.0047(16) 0.0010(17)
C21 0.027(2) 0.032(2) 0.027(2) -0.0014(19) -0.0049(17) 0.0004(18)
C22 0.036(2) 0.049(3) 0.031(2) 0.001(2) -0.0097(19) 0.003(2)
Cl2 0.0303(6) 0.0508(7) 0.0334(6) -0.0227(5) -0.0092(4) 0.0110(5)
N1 0.0171(15) 0.0208(16) 0.0172(16) -0.0036(13) -0.0043(12) 0.0026(13)
O1 0.0159(13) 0.0308(15) 0.0276(15) -0.0076(12) -0.0032(11) 0.0097(11)
S1 0.0167(5) 0.0312(6) 0.0328(6) -0.0048(5) 0.0002(4) 0.0088(4)

loop_
_atom_type_symbol
_atom_type_description
_atom_type_scat_dispersion_real
_atom_type_scat_dispersion_imag
_atom_type_scat_source
C C 0.0033 0.0016 'International Tables Vol C Tables 4.2.6.8 and 6.1.1.4'
H H 0.0000 0.0000 'International Tables Vol C Tables 4.2.6.8 and 6.1.1.4'
N N 0.0061 0.0033 'International Tables Vol C Tables 4.2.6.8 and 6.1.1.4'
O O 0.0106 0.0060 'International Tables Vol C Tables 4.2.6.8 and 6.1.1.4'
S S 0.1246 0.1234 'International Tables Vol C Tables 4.2.6.8 and 6.1.1.4'
Cl Cl 0.1484 0.1585 'International Tables Vol C Tables 4.2.6.8 and 6.1.1.4'

loop_
_geom_angle_atom_site_label_1
_geom_angle_atom_site_label_2
_geom_angle_atom_site_label_3
_geom_angle
_geom_angle_site_symmetry_1
C2 C1 C6 123.2(3) .
C2 C1 S1 111.1(3) .
C6 C1 S1 125.6(3) .
C1 C2 C3 118.3(3) .
C1 C2 C8 112.4(3) .
C3 C2 C8 129.3(3) .
C4 C3 C2 119.0(3) .
C4 C3 Cl2 123.4(3) .
C2 C3 Cl2 117.5(3) .
C3 C4 N1 128.9(3) .
C3 C4 C5 122.1(3) .
N1 C4 C5 109.0(3) .
C6 C5 C4 118.4(3) .
C6 C5 C10 133.8(3) .
C4 C5 C10 107.8(3) .
C5 C6 C1 118.7(3) .
C5 C6 H6 120.6 .
C1 C6 H6 120.6 .
C8 C7 S1 113.7(3) .
C8 C7 H7 123.1 .
S1 C7 H7 123.1 .
C7 C8 C2 111.7(3) .
C7 C8 H8 124.1 .
C2 C8 H8 124.1 .
O1 C9 N1 121.5(3) .
O1 C9 C10 129.8(3) .
N1 C9 C10 108.6(3) .
C10 C10 C5 132.2(4) 3_665
C10 C10 C9 123.9(4) 3_665
C5 C10 C9 103.9(3) .
N1 C11 C12 115.2(3) .
N1 C11 H11A 108.5 .
C12 C11 H11A 108.5 .
N1 C11 H11B 108.5 .
C12 C11 H11B 108.5 .
H11A C11 H11B 107.5 .
C11 C12 C13 110.2(3) .
C11 C12 H12A 109.6 .
C13 C12 H12A 109.6 .
C11 C12 H12B 109.6 .
C13 C12 H12B 109.6 .
H12A C12 H12B 108.1 .
C14 C13 C12 114.5(3) .
C14 C13 H13A 108.6 .
C12 C13 H13A 108.6 .
C14 C13 H13B 108.6 .
C12 C13 H13B 108.6 .
H13A C13 H13B 107.6 .
C13 C14 C15 113.6(3) .
C13 C14 H14A 108.8 .
C15 C14 H14A 108.8 .
C13 C14 H14B 108.8 .
C15 C14 H14B 108.8 .
H14A C14 H14B 107.7 .
C16 C15 C14 113.6(3) .
C16 C15 H15A 108.9 .
C14 C15 H15A 108.9 .
C16 C15 H15B 108.9 .
C14 C15 H15B 108.9 .
H15A C15 H15B 107.7 .
C17 C16 C15 114.6(3) .
C17 C16 H16A 108.6 .
C15 C16 H16A 108.6 .
C17 C16 H16B 108.6 .
C15 C16 H16B 108.6 .
H16A C16 H16B 107.6 .
C16 C17 C18 114.2(3) .
C16 C17 H17A 108.7 .
C18 C17 H17A 108.7 .
C16 C17 H17B 108.7 .
C18 C17 H17B 108.7 .
H17A C17 H17B 107.6 .
C19 C18 C17 113.7(3) .
C19 C18 H18A 108.8 .
C17 C18 H18A 108.8 .
C19 C18 H18B 108.8 .
C17 C18 H18B 108.8 .
H18A C18 H18B 107.7 .
C18 C19 C20 114.6(3) .
C18 C19 H19A 108.6 .
C20 C19 H19A 108.6 .
C18 C19 H19B 108.6 .
C20 C19 H19B 108.6 .
H19A C19 H19B 107.6 .
C21 C20 C19 112.9(3) .
C21 C20 H20A 109.0 .
C19 C20 H20A 109.0 .
C21 C20 H20B 109.0 .
C19 C20 H20B 109.0 .
H20A C20 H20B 107.8 .
C20 C21 C22 114.3(3) .
C20 C21 H21A 108.7 .
C22 C21 H21A 108.7 .
C20 C21 H21B 108.7 .
C22 C21 H21B 108.7 .
H21A C21 H21B 107.6 .
C21 C22 H22A 109.5 .
C21 C22 H22B 109.5 .
H22A C22 H22B 109.5 .
C21 C22 H22C 109.5 .
H22A C22 H22C 109.5 .
H22B C22 H22C 109.5 .
C9 N1 C4 110.6(3) .
C9 N1 C11 118.6(3) .
C4 N1 C11 128.1(3) .
C7 S1 C1 91.04(17) .

loop_
_geom_bond_atom_site_label_1
_geom_bond_atom_site_label_2
_geom_bond_distance
_geom_bond_site_symmetry_2
C1 C2 1.389(5) .
C1 C6 1.397(5) .
C1 S1 1.729(3) .
C2 C3 1.412(5) .
C2 C8 1.426(5) .
C3 C4 1.377(5) .
C3 Cl2 1.735(4) .
C4 N1 1.406(4) .
C4 C5 1.431(5) .
C5 C6 1.386(4) .
C5 C10 1.477(4) .
C6 H6 0.9500 .
C7 C8 1.351(5) .
C7 S1 1.712(4) .
C7 H7 0.9500 .
C8 H8 0.9500 .
C9 O1 1.222(4) .
C9 N1 1.369(4) .
C9 C10 1.512(5) .
C10 C10 1.386(6) 3_665
C11 N1 1.465(4) .
C11 C12 1.514(5) .
C11 H11A 0.9900 .
C11 H11B 0.9900 .
C12 C13 1.525(5) .
C12 H12A 0.9900 .
C12 H12B 0.9900 .
C13 C14 1.509(5) .
C13 H13A 0.9900 .
C13 H13B 0.9900 .
C14 C15 1.520(5) .
C14 H14A 0.9900 .
C14 H14B 0.9900 .
C15 C16 1.516(5) .
C15 H15A 0.9900 .
C15 H15B 0.9900 .
C16 C17 1.516(5) .
C16 H16A 0.9900 .
C16 H16B 0.9900 .
C17 C18 1.519(5) .
C17 H17A 0.9900 .
C17 H17B 0.9900 .
C18 C19 1.516(5) .
C18 H18A 0.9900 .
C18 H18B 0.9900 .
C19 C20 1.521(5) .
C19 H19A 0.9900 .
C19 H19B 0.9900 .
C20 C21 1.511(5) .
C20 H20A 0.9900 .
C20 H20B 0.9900 .
C21 C22 1.519(5) .
C21 H21A 0.9900 .
C21 H21B 0.9900 .
C22 H22A 0.9800 .
C22 H22B 0.9800 .
C22 H22C 0.9800 .
